data_4065368
loop_
_publ_author_name
'Gao, Bo'
'Gao, Wei'
'Wu, Qiaolin'
'Luo, Xuyang'
'Zhang, Jingshun'
'Su, Qing'
'Mu, Ying'

_publ_section_title
;
 Chromium Complexes with Acenaphthene Imine Derivative Ligands Synthesis
 and Catalysis on Diene Polymerization
;
_journal_issue 20
_journal_name_full Organometallics
_journal_page_first 5480
_journal_paper_doi 10.1021/om200733e
_journal_volume 30
_journal_year 2011
_chemical_formula_sum 'C50 H49 Cl8 Cr2 N2 O4'
_chemical_formula_weight 1129.51
_chemical_name_systematic
; 
 ? 
;
_space_group_IT_number 2
_symmetry_cell_setting triclinic
_symmetry_space_group_name_Hall '-P 1'
_symmetry_space_group_name_H-M 'P -1'
_atom_sites_solution_hydrogens geom
_atom_sites_solution_primary direct
_atom_sites_solution_secondary difmap
_audit_creation_method SHELXL-97
_cell_angle_alpha 98.1970(10)
_cell_angle_beta 99.2150(10)
_cell_angle_gamma 97.5440(10)
_cell_formula_units_Z 2
_cell_length_a 12.0980(5)
_cell_length_b 13.5994(6)
_cell_length_c 15.5225(7)
_cell_measurement_temperature 273(2)
_cell_volume 2463.89(19)
_computing_cell_refinement 'Bruker SMART'
_computing_data_collection 'Bruker SMART'
_computing_data_reduction 'Bruker SAINT'
_computing_molecular_graphics 'Bruker SHELXTL'
_computing_publication_material 'Bruker SHELXTL'
_computing_structure_refinement 'SHELXL-97 (Sheldrick, 1997)'
_computing_structure_solution 'SHELXS-97 (Sheldrick, 1990)'
_diffrn_ambient_temperature 273(2)
_diffrn_measured_fraction_theta_full 0.975
_diffrn_measured_fraction_theta_max 0.975
_diffrn_measurement_device_type 'CCD area detector'
_diffrn_measurement_method 'phi and omega scan'
_diffrn_radiation_monochromator graphite
_diffrn_radiation_source 'fine-focus sealed tube'
_diffrn_radiation_type MoK\a
_diffrn_radiation_wavelength 0.71073
_diffrn_reflns_av_R_equivalents 0.0200
_diffrn_reflns_av_sigmaI/netI 0.0478
_diffrn_reflns_limit_h_max 14
_diffrn_reflns_limit_h_min -14
_diffrn_reflns_limit_k_max 16
_diffrn_reflns_limit_k_min -8
_diffrn_reflns_limit_l_max 18
_diffrn_reflns_limit_l_min -19
_diffrn_reflns_number 13534
_diffrn_reflns_theta_full 26.05
_diffrn_reflns_theta_max 26.05
_diffrn_reflns_theta_min 1.35
_exptl_absorpt_coefficient_mu 0.922
_exptl_absorpt_correction_T_max 0.8299
_exptl_absorpt_correction_T_min 0.8022
_exptl_absorpt_correction_type multi-scan
_exptl_crystal_colour green
_exptl_crystal_density_diffrn 1.522
_exptl_crystal_density_method 'not measured'
_exptl_crystal_description block
_exptl_crystal_F_000 1158
_exptl_crystal_size_max 0.25
_exptl_crystal_size_mid 0.24
_exptl_crystal_size_min 0.21
_refine_diff_density_max 3.139
_refine_diff_density_min -2.236
_refine_diff_density_rms 0.144
_refine_ls_extinction_method none
_refine_ls_goodness_of_fit_ref 1.045
_refine_ls_hydrogen_treatment constr
_refine_ls_matrix_type full
_refine_ls_number_parameters 569
_refine_ls_number_reflns 9477
_refine_ls_number_restraints 0
_refine_ls_restrained_S_all 1.045
_refine_ls_R_factor_all 0.1163
_refine_ls_R_factor_gt 0.0915
_refine_ls_shift/su_max 0.000
_refine_ls_shift/su_mean 0.000
_refine_ls_structure_factor_coef Fsqd
_refine_ls_weighting_details 'calc w=1/[\s^2^(Fo^2^)+(0.1280P)^2^+14.9131P] where P=(Fo^2^+2Fc^2^)/3'
_refine_ls_weighting_scheme calc
_refine_ls_wR_factor_gt 0.2360
_refine_ls_wR_factor_ref 0.2603
_reflns_number_gt 7046
_reflns_number_total 9477
_reflns_threshold_expression >2sigma(I)
_cod_data_source_file om200733e_si_001.cif
_cod_data_source_block Complex_4b
_cod_depositor_comments
;
The following automatic conversions were performed:

'_exptl_absorpt_correction_type' value 'Multi-scan' changed to
'multi-scan' according to
/home/saulius/struct/CIF-dictionaries/cif_core.dic dictionary named
'cif_core.dic' version 2.4.1 from 2010-06-29.

Automatic conversion script
Id: cif_fix_values 1715 2011-07-08 13:25:40Z adriana 
;
_cod_original_sg_symbol_H-M P-1
_cod_database_code 4065368

loop_
_symmetry_equiv_pos_as_xyz
'x, y, z'
'-x, -y, -z'

loop_
_atom_site_label
_atom_site_type_symbol
_atom_site_fract_x
_atom_site_fract_y
_atom_site_fract_z
_atom_site_U_iso_or_equiv
_atom_site_adp_type
_atom_site_occupancy
_atom_site_symmetry_multiplicity
_atom_site_calc_flag
_atom_site_refinement_flags
C1 C 0.2622(5) 0.2407(4) 0.0803(4) 0.0236(12) Uani 1 1 d .
C2 C 0.2560(5) 0.1770(4) -0.0055(4) 0.0267(12) Uani 1 1 d .
C3 C 0.1720(6) 0.1428(5) -0.0783(4) 0.0360(15) Uani 1 1 d .
H3 H 0.0990 0.1576 -0.0789 0.043 Uiso 1 1 calc R
C4 C 0.1998(7) 0.0846(5) -0.1520(4) 0.0416(17) Uani 1 1 d .
H4 H 0.1433 0.0597 -0.2013 0.050 Uiso 1 1 calc R
C5 C 0.3071(7) 0.0634(5) -0.1534(4) 0.0404(17) Uani 1 1 d .
H5 H 0.3219 0.0254 -0.2039 0.048 Uiso 1 1 calc R
C6 C 0.3967(6) 0.0981(5) -0.0794(4) 0.0308(14) Uani 1 1 d .
C7 C 0.3668(5) 0.1529(4) -0.0051(4) 0.0256(12) Uani 1 1 d .
C8 C 0.5113(6) 0.0845(5) -0.0715(4) 0.0356(15) Uani 1 1 d .
H8 H 0.5362 0.0508 -0.1194 0.043 Uiso 1 1 calc R
C9 C 0.5853(6) 0.1201(5) 0.0050(5) 0.0358(15) Uani 1 1 d .
H9 H 0.6603 0.1098 0.0084 0.043 Uiso 1 1 calc R
C10 C 0.5526(5) 0.1728(4) 0.0808(4) 0.0278(13) Uani 1 1 d .
H10 H 0.6042 0.1939 0.1336 0.033 Uiso 1 1 calc R
C11 C 0.4438(5) 0.1916(4) 0.0740(4) 0.0236(12) Uani 1 1 d .
C12 C 0.3802(5) 0.2452(4) 0.1390(4) 0.0210(11) Uani 1 1 d .
C13 C 0.0856(5) 0.3046(5) 0.0619(4) 0.0306(14) Uani 1 1 d .
C14 C 0.0786(6) 0.3614(5) -0.0056(4) 0.0347(15) Uani 1 1 d .
C15 C -0.0291(6) 0.3741(6) -0.0448(5) 0.0444(18) Uani 1 1 d .
H15 H -0.0370 0.4115 -0.0905 0.053 Uiso 1 1 calc R
C16 C -0.1254(6) 0.3316(6) -0.0166(5) 0.048(2) Uani 1 1 d .
H16 H -0.1968 0.3416 -0.0428 0.058 Uiso 1 1 calc R
C17 C -0.1151(6) 0.2753(6) 0.0493(5) 0.0427(18) Uani 1 1 d .
H17 H -0.1802 0.2474 0.0673 0.051 Uiso 1 1 calc R
C18 C -0.0094(6) 0.2582(5) 0.0908(5) 0.0363(15) Uani 1 1 d .
C19 C 0.1810(6) 0.4074(6) -0.0387(5) 0.0409(16) Uani 1 1 d .
H19A H 0.2046 0.3571 -0.0786 0.061 Uiso 1 1 calc R
H19B H 0.2416 0.4331 0.0106 0.061 Uiso 1 1 calc R
H19C H 0.1618 0.4613 -0.0691 0.061 Uiso 1 1 calc R
C20 C -0.0016(7) 0.1933(6) 0.1603(5) 0.0477(18) Uani 1 1 d .
H20A H -0.0042 0.1248 0.1332 0.072 Uiso 1 1 calc R
H20B H -0.0640 0.1978 0.1910 0.072 Uiso 1 1 calc R
H20C H 0.0685 0.2154 0.2014 0.072 Uiso 1 1 calc R
C21 C 0.4747(5) 0.1985(4) 0.2882(4) 0.0227(12) Uani 1 1 d .
C22 C 0.4712(5) 0.0985(5) 0.3169(4) 0.0283(13) Uani 1 1 d .
C23 C 0.5394(6) 0.0589(5) 0.3793(5) 0.0363(15) Uani 1 1 d .
H23 H 0.6010 0.0991 0.4176 0.044 Uiso 1 1 calc R
C24 C 0.5122(7) -0.0453(5) 0.3830(5) 0.0442(18) Uani 1 1 d .
H24 H 0.5581 -0.0731 0.4239 0.053 Uiso 1 1 calc R
C25 C 0.4219(7) -0.1059(5) 0.3291(5) 0.0424(17) Uani 1 1 d .
H25 H 0.4072 -0.1734 0.3346 0.051 Uiso 1 1 calc R
C26 C 0.3505(6) -0.0687(5) 0.2653(4) 0.0335(14) Uani 1 1 d .
C27 C 0.3778(5) 0.0343(4) 0.2613(4) 0.0271(13) Uani 1 1 d .
C28 C 0.2542(6) -0.1226(5) 0.2048(5) 0.0391(16) Uani 1 1 d .
H28 H 0.2327 -0.1907 0.2049 0.047 Uiso 1 1 calc R
C29 C 0.1930(6) -0.0759(5) 0.1466(5) 0.0392(16) Uani 1 1 d .
H29 H 0.1314 -0.1132 0.1063 0.047 Uiso 1 1 calc R
C30 C 0.2210(6) 0.0292(5) 0.1456(4) 0.0330(14) Uani 1 1 d .
H30 H 0.1764 0.0600 0.1064 0.040 Uiso 1 1 calc R
C31 C 0.3126(5) 0.0838(4) 0.2020(4) 0.0243(12) Uani 1 1 d .
C32 C 0.3618(5) 0.1948(4) 0.2213(4) 0.0228(12) Uani 1 1 d .
C33 C 0.6313(5) 0.2767(4) 0.3970(4) 0.0265(12) Uani 1 1 d .
C34 C 0.7376(6) 0.2518(5) 0.3900(5) 0.0354(15) Uani 1 1 d .
C35 C 0.8145(6) 0.2552(6) 0.4677(5) 0.0461(18) Uani 1 1 d .
H35 H 0.8854 0.2371 0.4644 0.055 Uiso 1 1 calc R
C36 C 0.7877(7) 0.2848(6) 0.5489(5) 0.0492(19) Uani 1 1 d .
H36 H 0.8419 0.2906 0.5999 0.059 Uiso 1 1 calc R
C37 C 0.6809(7) 0.3058(5) 0.5551(5) 0.0411(17) Uani 1 1 d .
H37 H 0.6630 0.3248 0.6105 0.049 Uiso 1 1 calc R
C38 C 0.5985(6) 0.2990(4) 0.4790(4) 0.0288(13) Uani 1 1 d .
C39 C 0.7674(6) 0.2118(7) 0.3021(5) 0.0473(19) Uani 1 1 d .
H39A H 0.8409 0.1916 0.3118 0.071 Uiso 1 1 calc R
H39B H 0.7683 0.2635 0.2659 0.071 Uiso 1 1 calc R
H39C H 0.7120 0.1549 0.2727 0.071 Uiso 1 1 calc R
C40 C 0.4785(6) 0.3084(5) 0.4895(4) 0.0370(15) Uani 1 1 d .
H40A H 0.4735 0.3777 0.5090 0.056 Uiso 1 1 calc R
H40B H 0.4571 0.2690 0.5325 0.056 Uiso 1 1 calc R
H40C H 0.4285 0.2846 0.4338 0.056 Uiso 1 1 calc R
C41 C 0.0615(7) 0.4518(7) 0.2859(6) 0.055(2) Uani 1 1 d .
H41A H 0.0085 0.4246 0.2313 0.066 Uiso 1 1 calc R
H41B H 0.0932 0.5204 0.2832 0.066 Uiso 1 1 calc R
C42 C 0.0038(9) 0.4491(9) 0.3628(7) 0.074(3) Uani 1 1 d .
H42A H -0.0107 0.5156 0.3852 0.089 Uiso 1 1 calc R
H42B H -0.0677 0.4036 0.3465 0.089 Uiso 1 1 calc R
C43 C 0.0810(9) 0.4139(11) 0.4283(6) 0.088(4) Uani 1 1 d .
H43A H 0.0383 0.3700 0.4596 0.106 Uiso 1 1 calc R
H43B H 0.1232 0.4708 0.4711 0.106 Uiso 1 1 calc R
C44 C 0.1601(8) 0.3591(7) 0.3860(5) 0.055(2) Uani 1 1 d .
H44A H 0.1378 0.2870 0.3804 0.066 Uiso 1 1 calc R
H44B H 0.2368 0.3778 0.4196 0.066 Uiso 1 1 calc R
C45 C 0.5168(6) 0.5415(5) 0.1132(4) 0.0361(15) Uani 1 1 d .
H45A H 0.4496 0.4940 0.0845 0.043 Uiso 1 1 calc R
H45B H 0.5809 0.5230 0.0878 0.043 Uiso 1 1 calc R
C46 C 0.5007(9) 0.6456(6) 0.1018(5) 0.059(2) Uani 1 1 d .
H46 H 0.4670 0.6665 0.0508 0.071 Uiso 1 1 calc R
C47 C 0.5492(12) 0.7080(6) 0.1877(6) 0.076(3) Uani 1 1 d .
H47A H 0.5089 0.7645 0.1978 0.091 Uiso 1 1 calc R
H47B H 0.6285 0.7338 0.1900 0.091 Uiso 1 1 calc R
C48 C 0.5375(7) 0.6427(5) 0.2553(5) 0.0406(17) Uani 1 1 d .
H48A H 0.6004 0.6616 0.3049 0.049 Uiso 1 1 calc R
H48B H 0.4671 0.6469 0.2771 0.049 Uiso 1 1 calc R
C49 C 0.1440(17) 0.0559(16) 0.3707(14) 0.158(7) Uiso 1 1 d .
H49A H 0.1858 0.1222 0.3723 0.189 Uiso 1 1 calc R
H49B H 0.1473 0.0155 0.3146 0.189 Uiso 1 1 calc R
C50 C 0.1300(14) 0.3050(13) 0.6882(11) 0.126(5) Uiso 1 1 d .
H50A H 0.1967 0.3362 0.7317 0.151 Uiso 1 1 calc R
H50B H 0.1073 0.3558 0.6541 0.151 Uiso 1 1 calc R
Cl1 Cl 0.25372(14) 0.52902(12) 0.18129(11) 0.0347(4) Uani 1 1 d .
Cl2 Cl 0.41790(13) 0.46530(11) 0.35157(9) 0.0286(3) Uani 1 1 d .
Cl3 Cl 0.69328(14) 0.50418(12) 0.37791(11) 0.0362(4) Uani 1 1 d .
Cl4 Cl 0.68463(14) 0.38804(12) 0.17695(12) 0.0369(4) Uani 1 1 d .
Cl5 Cl 0.2137(5) 0.0020(4) 0.4559(4) 0.1464(17) Uiso 1 1 d .
Cl6 Cl 0.0116(3) 0.0669(3) 0.3728(2) 0.0994(10) Uiso 1 1 d .
Cl7 Cl 0.1675(4) 0.2116(4) 0.6186(3) 0.1365(15) Uiso 1 1 d .
Cl8 Cl 0.0260(3) 0.2712(3) 0.7424(2) 0.0931(9) Uiso 1 1 d .
Cr1 Cr 0.28198(8) 0.37961(7) 0.23098(6) 0.0231(2) Uani 1 1 d .
Cr2 Cr 0.55326(8) 0.41566(7) 0.26499(6) 0.0230(2) Uani 1 1 d .
N1 N 0.1956(4) 0.2968(4) 0.1113(3) 0.0255(10) Uani 1 1 d .
N2 N 0.5501(4) 0.2788(4) 0.3174(3) 0.0225(10) Uani 1 1 d .
O1 O 0.4155(3) 0.3502(3) 0.1740(2) 0.0199(8) Uani 1 1 d .
O2 O 0.2934(3) 0.2507(3) 0.2673(3) 0.0237(8) Uani 1 1 d .
O3 O 0.1519(4) 0.3902(4) 0.2987(3) 0.0362(11) Uani 1 1 d .
O4 O 0.5376(4) 0.5414(3) 0.2087(3) 0.0287(9) Uani 1 1 d .

loop_
_atom_site_aniso_label
_atom_site_aniso_U_11
_atom_site_aniso_U_22
_atom_site_aniso_U_33
_atom_site_aniso_U_23
_atom_site_aniso_U_13
_atom_site_aniso_U_12
C1 0.022(3) 0.026(3) 0.021(3) 0.001(2) 0.004(2) 0.001(2)
C2 0.032(3) 0.023(3) 0.024(3) 0.002(2) 0.005(2) 0.001(2)
C3 0.044(4) 0.034(4) 0.027(3) 0.003(3) 0.002(3) 0.003(3)
C4 0.060(5) 0.034(4) 0.023(3) -0.002(3) -0.002(3) -0.002(3)
C5 0.064(5) 0.034(4) 0.021(3) -0.006(3) 0.013(3) 0.008(3)
C6 0.047(4) 0.022(3) 0.025(3) 0.004(2) 0.013(3) 0.002(3)
C7 0.034(3) 0.023(3) 0.022(3) 0.005(2) 0.009(2) 0.005(2)
C8 0.052(4) 0.029(3) 0.034(3) 0.007(3) 0.027(3) 0.008(3)
C9 0.040(4) 0.026(3) 0.050(4) 0.007(3) 0.028(3) 0.008(3)
C10 0.030(3) 0.021(3) 0.033(3) 0.003(2) 0.010(3) 0.004(2)
C11 0.030(3) 0.020(3) 0.023(3) 0.005(2) 0.009(2) 0.006(2)
C12 0.021(3) 0.022(3) 0.021(3) 0.002(2) 0.004(2) 0.004(2)
C13 0.025(3) 0.035(3) 0.027(3) -0.005(3) -0.001(2) 0.007(3)
C14 0.039(4) 0.031(3) 0.032(3) 0.002(3) 0.001(3) 0.011(3)
C15 0.041(4) 0.043(4) 0.041(4) -0.004(3) -0.013(3) 0.014(3)
C16 0.031(4) 0.046(4) 0.056(5) -0.015(4) -0.013(3) 0.015(3)
C17 0.022(3) 0.042(4) 0.054(4) -0.014(3) 0.000(3) 0.002(3)
C18 0.030(3) 0.037(4) 0.039(4) -0.005(3) 0.008(3) 0.007(3)
C19 0.045(4) 0.044(4) 0.035(4) 0.014(3) 0.002(3) 0.011(3)
C20 0.040(4) 0.049(4) 0.055(5) 0.006(4) 0.019(3) -0.001(3)
C21 0.028(3) 0.025(3) 0.018(3) 0.002(2) 0.011(2) 0.007(2)
C22 0.037(3) 0.026(3) 0.026(3) 0.006(2) 0.013(3) 0.009(3)
C23 0.045(4) 0.028(3) 0.037(4) 0.010(3) 0.005(3) 0.009(3)
C24 0.062(5) 0.033(4) 0.043(4) 0.017(3) 0.008(4) 0.016(4)
C25 0.056(5) 0.028(3) 0.049(4) 0.014(3) 0.015(4) 0.009(3)
C26 0.044(4) 0.023(3) 0.036(3) 0.004(3) 0.019(3) 0.005(3)
C27 0.035(3) 0.025(3) 0.026(3) 0.004(2) 0.018(3) 0.007(3)
C28 0.049(4) 0.024(3) 0.044(4) 0.002(3) 0.019(3) -0.004(3)
C29 0.038(4) 0.030(3) 0.044(4) 0.001(3) 0.009(3) -0.009(3)
C30 0.034(3) 0.034(3) 0.030(3) 0.002(3) 0.011(3) 0.000(3)
C31 0.028(3) 0.022(3) 0.027(3) 0.005(2) 0.015(2) 0.005(2)
C32 0.023(3) 0.024(3) 0.022(3) 0.002(2) 0.004(2) 0.005(2)
C33 0.031(3) 0.023(3) 0.025(3) 0.006(2) 0.003(2) 0.004(2)
C34 0.033(3) 0.037(4) 0.039(4) 0.015(3) 0.004(3) 0.012(3)
C35 0.028(4) 0.055(5) 0.055(5) 0.020(4) -0.007(3) 0.010(3)
C36 0.049(4) 0.053(5) 0.039(4) 0.014(4) -0.015(3) 0.003(4)
C37 0.059(5) 0.033(4) 0.027(3) 0.005(3) -0.002(3) 0.004(3)
C38 0.039(3) 0.021(3) 0.025(3) 0.004(2) 0.000(3) 0.005(3)
C39 0.040(4) 0.067(5) 0.046(4) 0.020(4) 0.015(3) 0.030(4)
C40 0.053(4) 0.038(4) 0.026(3) 0.007(3) 0.013(3) 0.015(3)
C41 0.044(4) 0.074(6) 0.060(5) 0.015(4) 0.025(4) 0.036(4)
C42 0.068(6) 0.095(8) 0.076(7) 0.011(6) 0.042(5) 0.040(6)
C43 0.062(6) 0.168(13) 0.047(5) 0.017(7) 0.029(5) 0.043(7)
C44 0.073(6) 0.067(6) 0.042(4) 0.021(4) 0.033(4) 0.030(5)
C45 0.048(4) 0.036(4) 0.028(3) 0.010(3) 0.012(3) 0.008(3)
C46 0.106(7) 0.036(4) 0.041(4) 0.019(3) 0.015(5) 0.016(4)
C47 0.152(11) 0.029(4) 0.055(5) 0.015(4) 0.029(6) 0.021(5)
C48 0.063(5) 0.020(3) 0.037(4) -0.001(3) 0.010(3) 0.004(3)
Cl1 0.0382(9) 0.0311(8) 0.0376(8) 0.0093(6) 0.0054(7) 0.0142(7)
Cl2 0.0356(8) 0.0261(7) 0.0232(7) 0.0000(6) 0.0058(6) 0.0056(6)
Cl3 0.0373(9) 0.0285(8) 0.0355(8) 0.0023(6) -0.0073(7) -0.0015(6)
Cl4 0.0322(8) 0.0333(8) 0.0491(10) 0.0073(7) 0.0183(7) 0.0060(7)
Cr1 0.0250(5) 0.0240(5) 0.0220(5) 0.0026(4) 0.0070(4) 0.0087(4)
Cr2 0.0247(5) 0.0204(5) 0.0235(5) 0.0032(4) 0.0033(4) 0.0035(4)
N1 0.024(2) 0.031(3) 0.022(2) 0.003(2) 0.0039(19) 0.007(2)
N2 0.023(2) 0.025(2) 0.021(2) 0.0035(19) 0.0032(19) 0.007(2)
O1 0.0195(19) 0.0189(19) 0.0221(19) 0.0032(15) 0.0039(15) 0.0055(15)
O2 0.027(2) 0.023(2) 0.024(2) 0.0035(16) 0.0093(16) 0.0075(17)
O3 0.037(3) 0.043(3) 0.035(2) 0.008(2) 0.018(2) 0.016(2)
O4 0.040(2) 0.023(2) 0.025(2) 0.0059(17) 0.0075(18) 0.0063(18)

loop_
_atom_type_symbol
_atom_type_description
_atom_type_scat_dispersion_real
_atom_type_scat_dispersion_imag
_atom_type_scat_source
C C 0.0033 0.0016 'International Tables Vol C Tables 4.2.6.8 and 6.1.1.4'
H H 0.0000 0.0000 'International Tables Vol C Tables 4.2.6.8 and 6.1.1.4'
N N 0.0061 0.0033 'International Tables Vol C Tables 4.2.6.8 and 6.1.1.4'
O O 0.0106 0.0060 'International Tables Vol C Tables 4.2.6.8 and 6.1.1.4'
Cl Cl 0.1484 0.1585 'International Tables Vol C Tables 4.2.6.8 and 6.1.1.4'
Cr Cr 0.3209 0.6236 'International Tables Vol C Tables 4.2.6.8 and 6.1.1.4'

loop_
_geom_angle_atom_site_label_1
_geom_angle_atom_site_label_2
_geom_angle_atom_site_label_3
_geom_angle
N1 C1 C2 133.2(5)
N1 C1 C12 116.8(5)
C2 C1 C12 109.7(5)
C3 C2 C7 120.4(6)
C3 C2 C1 134.3(6)
C7 C2 C1 105.3(5)
C2 C3 C4 118.0(7)
C2 C3 H3 121.0
C4 C3 H3 121.0
C5 C4 C3 122.2(6)
C5 C4 H4 118.9
C3 C4 H4 118.9
C4 C5 C6 121.5(6)
C4 C5 H5 119.2
C6 C5 H5 119.2
C7 C6 C8 116.1(6)
C7 C6 C5 115.7(6)
C8 C6 C5 128.2(6)
C11 C7 C6 123.4(6)
C11 C7 C2 114.4(5)
C6 C7 C2 122.1(6)
C9 C8 C6 120.7(6)
C9 C8 H8 119.6
C6 C8 H8 119.6
C8 C9 C10 122.4(6)
C8 C9 H9 118.8
C10 C9 H9 118.8
C11 C10 C9 118.4(6)
C11 C10 H10 120.8
C9 C10 H10 120.8
C10 C11 C7 118.9(5)
C10 C11 C12 133.0(5)
C7 C11 C12 108.1(5)
O1 C12 C11 120.2(5)
O1 C12 C1 104.1(4)
C11 C12 C1 101.9(4)
O1 C12 C32 104.8(4)
C11 C12 C32 116.6(5)
C1 C12 C32 108.0(4)
C14 C13 C18 123.7(6)
C14 C13 N1 119.8(6)
C18 C13 N1 116.3(6)
C13 C14 C15 117.2(7)
C13 C14 C19 123.3(6)
C15 C14 C19 119.5(6)
C14 C15 C16 120.9(7)
C14 C15 H15 119.5
C16 C15 H15 119.5
C17 C16 C15 120.1(6)
C17 C16 H16 120.0
C15 C16 H16 120.0
C16 C17 C18 122.0(7)
C16 C17 H17 119.0
C18 C17 H17 119.0
C17 C18 C13 116.0(7)
C17 C18 C20 120.6(7)
C13 C18 C20 123.5(6)
C14 C19 H19A 109.5
C14 C19 H19B 109.5
H19A C19 H19B 109.5
C14 C19 H19C 109.5
H19A C19 H19C 109.5
H19B C19 H19C 109.5
C18 C20 H20A 109.5
C18 C20 H20B 109.5
H20A C20 H20B 109.5
C18 C20 H20C 109.5
H20A C20 H20C 109.5
H20B C20 H20C 109.5
N2 C21 C22 128.2(5)
N2 C21 C32 124.4(5)
C22 C21 C32 107.2(5)
C23 C22 C27 118.7(6)
C23 C22 C21 134.4(6)
C27 C22 C21 106.7(5)
C22 C23 C24 117.8(7)
C22 C23 H23 121.1
C24 C23 H23 121.1
C25 C24 C23 122.7(7)
C25 C24 H24 118.7
C23 C24 H24 118.6
C24 C25 C26 121.2(6)
C24 C25 H25 119.4
C26 C25 H25 119.4
C25 C26 C27 116.1(6)
C25 C26 C28 127.5(6)
C27 C26 C28 116.4(6)
C26 C27 C22 123.4(6)
C26 C27 C31 123.0(6)
C22 C27 C31 113.6(5)
C29 C28 C26 120.8(6)
C29 C28 H28 119.6
C26 C28 H28 119.6
C28 C29 C30 121.6(7)
C28 C29 H29 119.2
C30 C29 H29 119.2
C31 C30 C29 119.8(6)
C31 C30 H30 120.1
C29 C30 H30 120.1
C30 C31 C27 118.4(6)
C30 C31 C32 133.3(6)
C27 C31 C32 108.1(5)
O2 C32 C31 110.9(5)
O2 C32 C12 107.1(4)
C31 C32 C12 116.0(5)
O2 C32 C21 106.3(4)
C31 C32 C21 103.0(5)
C12 C32 C21 113.1(5)
C34 C33 C38 121.9(6)
C34 C33 N2 119.9(5)
C38 C33 N2 118.2(5)
C33 C34 C35 118.1(7)
C33 C34 C39 122.1(6)
C35 C34 C39 119.5(6)
C36 C35 C34 121.2(7)
C36 C35 H35 119.4
C34 C35 H35 119.4
C35 C36 C37 120.1(7)
C35 C36 H36 119.9
C37 C36 H36 119.9
C36 C37 C38 120.9(7)
C36 C37 H37 119.5
C38 C37 H37 119.5
C33 C38 C37 117.5(6)
C33 C38 C40 123.6(6)
C37 C38 C40 118.8(6)
C34 C39 H39A 109.5
C34 C39 H39B 109.5
H39A C39 H39B 109.5
C34 C39 H39C 109.5
H39A C39 H39C 109.5
H39B C39 H39C 109.5
C38 C40 H40A 109.5
C38 C40 H40B 109.5
H40A C40 H40B 109.5
C38 C40 H40C 109.5
H40A C40 H40C 109.5
H40B C40 H40C 109.5
O3 C41 C42 106.3(7)
O3 C41 H41A 110.5
C42 C41 H41A 110.5
O3 C41 H41B 110.5
C42 C41 H41B 110.5
H41A C41 H41B 108.7
C43 C42 C41 105.3(7)
C43 C42 H42A 110.7
C41 C42 H42A 110.7
C43 C42 H42B 110.7
C41 C42 H42B 110.7
H42A C42 H42B 108.8
C42 C43 C44 110.4(8)
C42 C43 H43A 109.6
C44 C43 H43A 109.6
C42 C43 H43B 109.6
C44 C43 H43B 109.6
H43A C43 H43B 108.1
C43 C44 O3 103.7(7)
C43 C44 H44A 111.0
O3 C44 H44A 111.0
C43 C44 H44B 111.0
O3 C44 H44B 111.0
H44A C44 H44B 109.0
O4 C45 C46 106.2(6)
O4 C45 H45A 110.5
C46 C45 H45A 110.5
O4 C45 H45B 110.5
C46 C45 H45B 110.5
H45A C45 H45B 108.7
C47 C46 C45 105.3(7)
C47 C46 H46 127.3
C45 C46 H46 127.3
C46 C47 C48 106.6(7)
C46 C47 H47A 110.4
C48 C47 H47A 110.4
C46 C47 H47B 110.4
C48 C47 H47B 110.4
H47A C47 H47B 108.6
O4 C48 C47 104.4(6)
O4 C48 H48A 110.9
C47 C48 H48A 110.9
O4 C48 H48B 110.9
C47 C48 H48B 110.9
H48A C48 H48B 108.9
Cl6 C49 Cl5 116.5(12)
Cl6 C49 H49A 108.2
Cl5 C49 H49A 108.2
Cl6 C49 H49B 108.2
Cl5 C49 H49B 108.2
H49A C49 H49B 107.3
Cl8 C50 Cl7 116.6(10)
Cl8 C50 H50A 108.1
Cl7 C50 H50A 108.1
Cl8 C50 H50B 108.1
Cl7 C50 H50B 108.1
H50A C50 H50B 107.3
Cr1 Cl2 Cr2 85.38(5)
O2 Cr1 O1 82.77(15)
O2 Cr1 O3 88.16(18)
O1 Cr1 O3 170.73(17)
O2 Cr1 N1 85.34(18)
O1 Cr1 N1 80.71(17)
O3 Cr1 N1 100.5(2)
O2 Cr1 Cl1 175.41(13)
O1 Cr1 Cl1 99.44(12)
O3 Cr1 Cl1 89.74(14)
N1 Cr1 Cl1 91.04(15)
O2 Cr1 Cl2 92.78(13)
O1 Cr1 Cl2 85.42(12)
O3 Cr1 Cl2 93.15(15)
N1 Cr1 Cl2 166.13(14)
Cl1 Cr1 Cl2 91.41(6)
O1 Cr2 O4 85.32(16)
O1 Cr2 N2 88.72(17)
O4 Cr2 N2 173.60(18)
O1 Cr2 Cl4 96.67(12)
O4 Cr2 Cl4 85.70(13)
N2 Cr2 Cl4 97.31(13)
O1 Cr2 Cl3 171.71(12)
O4 Cr2 Cl3 91.60(13)
N2 Cr2 Cl3 94.00(14)
Cl4 Cr2 Cl3 90.76(7)
O1 Cr2 Cl2 84.24(11)
O4 Cr2 Cl2 87.14(13)
N2 Cr2 Cl2 89.97(13)
Cl4 Cr2 Cl2 172.67(7)
Cl3 Cr2 Cl2 87.92(6)
C1 N1 C13 122.8(5)
C1 N1 Cr1 107.7(4)
C13 N1 Cr1 129.1(4)
C21 N2 C33 116.5(5)
C21 N2 Cr2 125.0(4)
C33 N2 Cr2 118.3(4)
C12 O1 Cr2 128.2(3)
C12 O1 Cr1 100.2(3)
Cr2 O1 Cr1 104.95(17)
C32 O2 Cr1 113.3(3)
C41 O3 C44 110.0(5)
C41 O3 Cr1 128.0(4)
C44 O3 Cr1 119.6(4)
C48 O4 C45 109.2(5)
C48 O4 Cr2 126.4(4)
C45 O4 Cr2 124.2(4)

loop_
_geom_bond_atom_site_label_1
_geom_bond_atom_site_label_2
_geom_bond_distance
C1 N1 1.281(7)
C1 C2 1.467(8)
C1 C12 1.554(8)
C2 C3 1.372(9)
C2 C7 1.421(8)
C3 C4 1.408(10)
C3 H3 0.9300
C4 C5 1.370(11)
C4 H4 0.9300
C5 C6 1.424(10)
C5 H5 0.9300
C6 C7 1.406(8)
C6 C8 1.410(10)
C7 C11 1.405(8)
C8 C9 1.352(10)
C8 H8 0.9300
C9 C10 1.428(9)
C9 H9 0.9300
C10 C11 1.363(8)
C10 H10 0.9300
C11 C12 1.526(8)
C12 O1 1.436(7)
C12 C32 1.567(8)
C13 C14 1.387(9)
C13 C18 1.406(9)
C13 N1 1.451(7)
C14 C15 1.390(9)
C14 C19 1.510(10)
C15 C16 1.394(12)
C15 H15 0.9300
C16 C17 1.362(12)
C16 H16 0.9300
C17 C18 1.401(10)
C17 H17 0.9300
C18 C20 1.486(11)
C19 H19A 0.9600
C19 H19B 0.9600
C19 H19C 0.9600
C20 H20A 0.9600
C20 H20B 0.9600
C20 H20C 0.9600
C21 N2 1.303(8)
C21 C22 1.487(8)
C21 C32 1.568(8)
C22 C23 1.385(9)
C22 C27 1.414(9)
C23 C24 1.424(9)
C23 H23 0.9300
C24 C25 1.359(11)
C24 H24 0.9300
C25 C26 1.403(10)
C25 H25 0.9300
C26 C27 1.409(9)
C26 C28 1.416(10)
C27 C31 1.416(8)
C28 C29 1.356(10)
C28 H28 0.9300
C29 C30 1.427(9)
C29 H29 0.9300
C30 C31 1.355(9)
C30 H30 0.9300
C31 C32 1.516(8)
C32 O2 1.404(7)
C33 C34 1.389(9)
C33 C38 1.397(9)
C33 N2 1.457(7)
C34 C35 1.391(9)
C34 C39 1.512(10)
C35 C36 1.369(12)
C35 H35 0.9300
C36 C37 1.376(11)
C36 H36 0.9300
C37 C38 1.402(9)
C37 H37 0.9300
C38 C40 1.506(9)
C39 H39A 0.9600
C39 H39B 0.9600
C39 H39C 0.9600
C40 H40A 0.9600
C40 H40B 0.9600
C40 H40C 0.9600
C41 O3 1.469(8)
C41 C42 1.478(12)
C41 H41A 0.9700
C41 H41B 0.9700
C42 C43 1.446(14)
C42 H42A 0.9700
C42 H42B 0.9700
C43 C44 1.468(12)
C43 H43A 0.9700
C43 H43B 0.9700
C44 O3 1.469(9)
C44 H44A 0.9700
C44 H44B 0.9700
C45 O4 1.464(7)
C45 C46 1.485(10)
C45 H45A 0.9700
C45 H45B 0.9700
C46 C47 1.463(13)
C46 H46 0.9300
C47 C48 1.481(11)
C47 H47A 0.9700
C47 H47B 0.9700
C48 O4 1.463(7)
C48 H48A 0.9700
C48 H48B 0.9700
C49 Cl6 1.63(2)
C49 Cl5 1.76(2)
C49 H49A 0.9700
C49 H49B 0.9700
C50 Cl8 1.673(16)
C50 Cl7 1.704(17)
C50 H50A 0.9700
C50 H50B 0.9700
Cl1 Cr1 2.3206(18)
Cl2 Cr1 2.3355(17)
Cl2 Cr2 2.3833(17)
Cl3 Cr2 2.3029(18)
Cl4 Cr2 2.2892(18)
Cr1 O2 1.931(4)
Cr1 O1 2.019(4)
Cr1 O3 2.036(4)
Cr1 N1 2.070(5)
Cr2 O1 2.015(4)
Cr2 O4 2.044(4)
Cr2 N2 2.133(5)

loop_
_geom_torsion_atom_site_label_1
_geom_torsion_atom_site_label_2
_geom_torsion_atom_site_label_3
_geom_torsion_atom_site_label_4
_geom_torsion
N1 C1 C2 C3 -11.3(12)
C12 C1 C2 C3 175.3(7)
N1 C1 C2 C7 167.1(7)
C12 C1 C2 C7 -6.4(6)
C7 C2 C3 C4 -0.7(9)
C1 C2 C3 C4 177.5(6)
C2 C3 C4 C5 -1.3(10)
C3 C4 C5 C6 1.0(11)
C4 C5 C6 C7 1.4(10)
C4 C5 C6 C8 -178.4(7)
C8 C6 C7 C11 -1.0(9)
C5 C6 C7 C11 179.1(6)
C8 C6 C7 C2 176.4(6)
C5 C6 C7 C2 -3.5(9)
C3 C2 C7 C11 -179.1(6)
C1 C2 C7 C11 2.2(7)
C3 C2 C7 C6 3.2(9)
C1 C2 C7 C6 -175.4(5)
C7 C6 C8 C9 2.2(9)
C5 C6 C8 C9 -178.0(7)
C6 C8 C9 C10 -0.3(10)
C8 C9 C10 C11 -2.9(9)
C9 C10 C11 C7 4.0(8)
C9 C10 C11 C12 -179.4(6)
C6 C7 C11 C10 -2.1(9)
C2 C7 C11 C10 -179.7(5)
C6 C7 C11 C12 -179.5(5)
C2 C7 C11 C12 2.9(7)
C10 C11 C12 O1 62.5(8)
C7 C11 C12 O1 -120.6(5)
C10 C11 C12 C1 176.8(6)
C7 C11 C12 C1 -6.3(6)
C10 C11 C12 C32 -65.8(8)
C7 C11 C12 C32 111.1(5)
N1 C1 C12 O1 -41.3(6)
C2 C1 C12 O1 133.4(5)
N1 C1 C12 C11 -166.9(5)
C2 C1 C12 C11 7.8(6)
N1 C1 C12 C32 69.7(6)
C2 C1 C12 C32 -115.6(5)
C18 C13 C14 C15 1.4(10)
N1 C13 C14 C15 -173.9(6)
C18 C13 C14 C19 -177.4(6)
N1 C13 C14 C19 7.2(10)
C13 C14 C15 C16 0.3(10)
C19 C14 C15 C16 179.2(7)
C14 C15 C16 C17 -1.0(11)
C15 C16 C17 C18 0.1(11)
C16 C17 C18 C13 1.5(10)
C16 C17 C18 C20 -177.8(7)
C14 C13 C18 C17 -2.3(10)
N1 C13 C18 C17 173.2(6)
C14 C13 C18 C20 176.9(7)
N1 C13 C18 C20 -7.5(9)
N2 C21 C22 C23 0.6(11)
C32 C21 C22 C23 -173.4(7)
N2 C21 C22 C27 -175.8(5)
C32 C21 C22 C27 10.2(6)
C27 C22 C23 C24 0.9(9)
C21 C22 C23 C24 -175.2(6)
C22 C23 C24 C25 -1.1(11)
C23 C24 C25 C26 0.8(12)
C24 C25 C26 C27 -0.3(10)
C24 C25 C26 C28 179.8(7)
C25 C26 C27 C22 0.2(9)
C28 C26 C27 C22 -179.9(6)
C25 C26 C27 C31 -178.5(6)
C28 C26 C27 C31 1.4(9)
C23 C22 C27 C26 -0.5(9)
C21 C22 C27 C26 176.6(5)
C23 C22 C27 C31 178.3(6)
C21 C22 C27 C31 -4.6(7)
C25 C26 C28 C29 180.0(7)
C27 C26 C28 C29 0.1(10)
C26 C28 C29 C30 -1.8(11)
C28 C29 C30 C31 2.1(10)
C29 C30 C31 C27 -0.6(9)
C29 C30 C31 C32 -176.3(6)
C26 C27 C31 C30 -1.2(9)
C22 C27 C31 C30 -180.0(5)
C26 C27 C31 C32 175.6(5)
C22 C27 C31 C32 -3.2(7)
C30 C31 C32 O2 71.7(8)
C27 C31 C32 O2 -104.4(5)
C30 C31 C32 C12 -50.8(9)
C27 C31 C32 C12 133.1(5)
C30 C31 C32 C21 -174.9(6)
C27 C31 C32 C21 9.0(6)
O1 C12 C32 O2 49.8(5)
C11 C12 C32 O2 -174.7(5)
C1 C12 C32 O2 -60.8(5)
O1 C12 C32 C31 174.2(4)
C11 C12 C32 C31 -50.3(7)
C1 C12 C32 C31 63.7(6)
O1 C12 C32 C21 -67.1(5)
C11 C12 C32 C21 68.4(6)
C1 C12 C32 C21 -177.6(4)
N2 C21 C32 O2 -69.2(7)
C22 C21 C32 O2 105.1(5)
N2 C21 C32 C31 174.1(5)
C22 C21 C32 C31 -11.7(6)
N2 C21 C32 C12 48.1(7)
C22 C21 C32 C12 -137.7(5)
C38 C33 C34 C35 -3.8(10)
N2 C33 C34 C35 177.1(6)
C38 C33 C34 C39 170.2(6)
N2 C33 C34 C39 -9.0(10)
C33 C34 C35 C36 -1.6(11)
C39 C34 C35 C36 -175.7(7)
C34 C35 C36 C37 4.0(12)
C35 C36 C37 C38 -1.0(12)
C34 C33 C38 C37 6.6(9)
N2 C33 C38 C37 -174.3(5)
C34 C33 C38 C40 -168.8(6)
N2 C33 C38 C40 10.4(9)
C36 C37 C38 C33 -4.1(10)
C36 C37 C38 C40 171.5(7)
O3 C41 C42 C43 16.8(12)
C41 C42 C43 C44 -21.8(14)
C42 C43 C44 O3 17.6(13)
O4 C45 C46 C47 18.4(10)
C45 C46 C47 C48 -28.6(11)
C46 C47 C48 O4 27.4(11)
Cr2 Cl2 Cr1 O2 82.17(12)
Cr2 Cl2 Cr1 O1 -0.35(11)
Cr2 Cl2 Cr1 O3 170.47(14)
Cr2 Cl2 Cr1 N1 0.4(6)
Cr2 Cl2 Cr1 Cl1 -99.71(6)
Cr1 Cl2 Cr2 O1 0.35(11)
Cr1 Cl2 Cr2 O4 85.93(13)
Cr1 Cl2 Cr2 N2 -88.37(13)
Cr1 Cl2 Cr2 Cl4 97.9(6)
Cr1 Cl2 Cr2 Cl3 177.63(6)
C2 C1 N1 C13 3.4(10)
C12 C1 N1 C13 176.5(5)
C2 C1 N1 Cr1 -170.3(6)
C12 C1 N1 Cr1 2.8(6)
C14 C13 N1 C1 -76.4(8)
C18 C13 N1 C1 107.9(7)
C14 C13 N1 Cr1 95.8(6)
C18 C13 N1 Cr1 -80.0(7)
O2 Cr1 N1 C1 -59.5(4)
O1 Cr1 N1 C1 24.0(4)
O3 Cr1 N1 C1 -146.7(4)
Cl1 Cr1 N1 C1 123.4(4)
Cl2 Cr1 N1 C1 23.2(9)
O2 Cr1 N1 C13 127.4(5)
O1 Cr1 N1 C13 -149.1(5)
O3 Cr1 N1 C13 40.2(5)
Cl1 Cr1 N1 C13 -49.8(5)
Cl2 Cr1 N1 C13 -149.9(5)
C22 C21 N2 C33 -10.6(8)
C32 C21 N2 C33 162.4(5)
C22 C21 N2 Cr2 175.4(4)
C32 C21 N2 Cr2 -11.6(7)
C34 C33 N2 C21 96.9(7)
C38 C33 N2 C21 -82.3(7)
C34 C33 N2 Cr2 -88.7(6)
C38 C33 N2 Cr2 92.1(6)
O1 Cr2 N2 C21 -1.5(4)
O4 Cr2 N2 C21 19.7(18)
Cl4 Cr2 N2 C21 -98.1(4)
Cl3 Cr2 N2 C21 170.7(4)
Cl2 Cr2 N2 C21 82.7(4)
O1 Cr2 N2 C33 -175.4(4)
O4 Cr2 N2 C33 -154.2(14)
Cl4 Cr2 N2 C33 88.0(4)
Cl3 Cr2 N2 C33 -3.3(4)
Cl2 Cr2 N2 C33 -91.2(4)
C11 C12 O1 Cr2 -73.1(6)
C1 C12 O1 Cr2 173.8(3)
C32 C12 O1 Cr2 60.4(5)
C11 C12 O1 Cr1 168.5(4)
C1 C12 O1 Cr1 55.4(4)
C32 C12 O1 Cr1 -57.9(4)
O4 Cr2 O1 C12 155.7(4)
N2 Cr2 O1 C12 -26.6(4)
Cl4 Cr2 O1 C12 70.6(4)
Cl3 Cr2 O1 C12 -135.9(7)
Cl2 Cr2 O1 C12 -116.7(4)
O4 Cr2 O1 Cr1 -88.00(18)
N2 Cr2 O1 Cr1 89.68(19)
Cl4 Cr2 O1 Cr1 -173.10(13)
Cl3 Cr2 O1 Cr1 -19.6(10)
Cl2 Cr2 O1 Cr1 -0.41(13)
O2 Cr1 O1 C12 41.4(3)
O3 Cr1 O1 C12 53.3(12)
N1 Cr1 O1 C12 -45.1(3)
Cl1 Cr1 O1 C12 -134.6(3)
Cl2 Cr1 O1 C12 134.8(3)
O2 Cr1 O1 Cr2 -92.97(18)
O3 Cr1 O1 Cr2 -81.0(11)
N1 Cr1 O1 Cr2 -179.4(2)
Cl1 Cr1 O1 Cr2 91.09(15)
Cl2 Cr1 O1 Cr2 0.42(14)
C31 C32 O2 Cr1 -141.9(4)
C12 C32 O2 Cr1 -14.4(5)
C21 C32 O2 Cr1 106.8(4)
O1 Cr1 O2 C32 -14.5(3)
O3 Cr1 O2 C32 167.4(4)
N1 Cr1 O2 C32 66.7(4)
Cl1 Cr1 O2 C32 104.6(16)
Cl2 Cr1 O2 C32 -99.6(3)
C42 C41 O3 C44 -6.5(10)
C42 C41 O3 Cr1 -168.4(6)
C43 C44 O3 C41 -6.4(10)
C43 C44 O3 Cr1 157.3(7)
O2 Cr1 O3 C41 -157.8(6)
O1 Cr1 O3 C41 -169.7(10)
N1 Cr1 O3 C41 -72.9(6)
Cl1 Cr1 O3 C41 18.1(6)
Cl2 Cr1 O3 C41 109.5(6)
O2 Cr1 O3 C44 41.8(6)
O1 Cr1 O3 C44 29.9(14)
N1 Cr1 O3 C44 126.7(6)
Cl1 Cr1 O3 C44 -142.3(5)
Cl2 Cr1 O3 C44 -50.9(6)
C47 C48 O4 C45 -15.8(9)
C47 C48 O4 Cr2 168.0(6)
C46 C45 O4 C48 -1.5(8)
C46 C45 O4 Cr2 174.8(5)
O1 Cr2 O4 C48 130.2(5)
N2 Cr2 O4 C48 108.9(16)
Cl4 Cr2 O4 C48 -132.7(5)
Cl3 Cr2 O4 C48 -42.1(5)
Cl2 Cr2 O4 C48 45.7(5)
O1 Cr2 O4 C45 -45.4(5)
N2 Cr2 O4 C45 -66.7(17)
Cl4 Cr2 O4 C45 51.6(5)
Cl3 Cr2 O4 C45 142.3(5)
Cl2 Cr2 O4 C45 -129.9(5)
